data_7102961
loop_
_publ_author_name
'Huang, Deguang'
'Blake, Alexander J'
'McInnes, Eric J L'
'McMaster, Jonathan'
'Davies, E Stephen'
'Wilson, Claire'
'Wolowska, Joanna'
'Schr\"oder, Martin'

_publ_section_title
;
 Electronic structure of the mononuclear Ag(ii) complex
 [Ag([18]aneS(4)O(2))](2+) ([18]aneS(4)O(2) =
 1,10-dioxa-4,7,13,16-tetrathiacyclooctadecane).
;
_journal_issue 11
_journal_name_full 'Chemical communications (Cambridge, England)'
_journal_page_first 1305
_journal_page_last 1307
_journal_paper_doi 10.1039/b717647c
_journal_year 2008
_chemical_formula_moiety '(C12 H24 S4 O2 Ag)(P F6)(C2 H3 N)'
_chemical_formula_sum 'C14 H27 Ag F6 N O2 P S4'
_chemical_formula_weight 622.45
_chemical_name_common (Ag((18)aneS4O2))(PF6)(CH3CN)
_space_group_IT_number 33
_symmetry_cell_setting orthorhombic
_symmetry_space_group_name_Hall 'P 2c -2n'
_symmetry_space_group_name_H-M 'P n a 21'
_atom_sites_solution_hydrogens geom
_atom_sites_solution_primary direct
_atom_sites_solution_secondary difmap
_audit_creation_method 'enCIFer editing of SHELXL97 CIF output'
_cell_angle_alpha 90.00
_cell_angle_beta 90.00
_cell_angle_gamma 90.00
_cell_formula_units_Z 8
_cell_length_a 21.0076(4)
_cell_length_b 17.5973(6)
_cell_length_c 12.5610(7)
_cell_measurement_reflns_used 13786
_cell_measurement_temperature 150(2)
_cell_measurement_theta_max 27.4
_cell_measurement_theta_min 2.2
_cell_volume 4643.5(3)
_computing_cell_refinement 'Bruker SAINT version 6.36a (Bruker, 2002)'
_computing_data_collection 'Bruker SMART version 5.624 (Bruker, 2001)'
_computing_data_reduction 'Bruker SAINT; Bruker SHELXTL (Bruker, 2001)'
_computing_molecular_graphics ' ?'
_computing_publication_material 'enCIFer (Allen et al., 2004); PLATON (Spek, 2003)'
_computing_structure_refinement 'SHELXL97 (Sheldrick, 1997)'
_computing_structure_solution 'SHELXS97 (Sheldrick, 1990)'
_diffrn_ambient_temperature 150(2)
_diffrn_measured_fraction_theta_full 0.985
_diffrn_measured_fraction_theta_max 0.985
_diffrn_measurement_device_type 'Bruker SMART1000 CCD area detector'
_diffrn_measurement_method \w
_diffrn_radiation_monochromator graphite
_diffrn_radiation_source 'sealed tube'
_diffrn_radiation_type MoK\a
_diffrn_radiation_wavelength 0.71073
_diffrn_reflns_av_R_equivalents 0.028
_diffrn_reflns_av_sigmaI/netI 0.026
_diffrn_reflns_limit_h_max 25
_diffrn_reflns_limit_h_min -26
_diffrn_reflns_limit_k_max 22
_diffrn_reflns_limit_k_min -22
_diffrn_reflns_limit_l_max 16
_diffrn_reflns_limit_l_min -16
_diffrn_reflns_number 40728
_diffrn_reflns_theta_full 27.50
_diffrn_reflns_theta_max 27.50
_diffrn_reflns_theta_min 1.94
_diffrn_standards_number 0
_exptl_absorpt_coefficient_mu 1.356
_exptl_absorpt_correction_T_max 1.000
_exptl_absorpt_correction_T_min 0.836
_exptl_absorpt_correction_type multi-scan
_exptl_absorpt_process_details '(SADABS version 2.05; Bruker, 2003)'
_exptl_crystal_colour colourless
_exptl_crystal_density_diffrn 1.781
_exptl_crystal_density_method 'not measured'
_exptl_crystal_description lath
_exptl_crystal_F_000 2512
_exptl_crystal_size_max 0.43
_exptl_crystal_size_mid 0.10
_exptl_crystal_size_min 0.03
_refine_diff_density_max 0.72
_refine_diff_density_min -0.46
_refine_diff_density_rms 0.07
_refine_ls_abs_structure_details 'Flack H D (1983), Acta Cryst. A39, 876-881'
_refine_ls_abs_structure_Flack 0.26(2)
_refine_ls_extinction_method none
_refine_ls_goodness_of_fit_ref 1.04
_refine_ls_hydrogen_treatment constr
_refine_ls_matrix_type full
_refine_ls_number_parameters 527
_refine_ls_number_reflns 10468
_refine_ls_number_restraints 50
_refine_ls_restrained_S_all 1.17
_refine_ls_R_factor_all 0.0400
_refine_ls_R_factor_gt 0.0300
_refine_ls_shift/su_max 0.001
_refine_ls_shift/su_mean 0.000
_refine_ls_structure_factor_coef Fsqd
_refine_ls_weighting_details 'calc w=1/[\s^2^(Fo^2^)+(0.0261P)^2^+5.6954P] where P=(Fo^2^+2Fc^2^)/3'
_refine_ls_weighting_scheme calc
_refine_ls_wR_factor_gt 0.0645
_refine_ls_wR_factor_ref 0.0705
_reflns_number_gt 9163
_reflns_number_total 11085
_reflns_threshold_expression I>2\s(I)
_cod_data_source_file b717647c.txt
_cod_data_source_block agpfos
_cod_depositor_comments
;
The following automatic conversions were performed:
'_symmetry_cell_setting' value 'Orthorhombic' changed to 'orthorhombic'
according to '/home/saulius/struct/CIF-dictionaries/cif_core.dic'
dictionary named 'cif_core.dic' version 2.4.1 from 2010-06-29.

Automatic conversion script
Id: cif_fix_enum 1527 2010-12-29 10:47:43Z saulius 
;
_cod_database_code 7102961

loop_
_symmetry_equiv_pos_as_xyz
'x, y, z'
'-x, -y, z+1/2'
'x+1/2, -y+1/2, z'
'-x+1/2, y+1/2, z+1/2'

loop_
_atom_site_label
_atom_site_type_symbol
_atom_site_fract_x
_atom_site_fract_y
_atom_site_fract_z
_atom_site_U_iso_or_equiv
_atom_site_adp_type
_atom_site_occupancy
_atom_site_symmetry_multiplicity
_atom_site_calc_flag
_atom_site_refinement_flags
_atom_site_disorder_assembly
_atom_site_disorder_group
Ag1 Ag 0.754856(14) 0.83466(2) 0.99891(3) 0.02943(8) Uani 1 1 d . . .
O1 O 0.60817(16) 0.83313(19) 0.9783(3) 0.0405(8) Uani 1 1 d . . .
C2 C 0.6030(2) 0.7883(3) 1.0721(4) 0.0409(12) Uani 1 1 d . . .
H2A H 0.5584 0.7884 1.0979 0.049 Uiso 1 1 calc R . .
H2B H 0.6305 0.8094 1.1288 0.049 Uiso 1 1 calc R . .
C3 C 0.6231(2) 0.7092(3) 1.0456(4) 0.0410(12) Uani 1 1 d . . .
H3A H 0.5942 0.6888 0.9903 0.049 Uiso 1 1 calc R . .
H3B H 0.6182 0.6772 1.1099 0.049 Uiso 1 1 calc R . .
S4 S 0.70473(5) 0.70116(6) 0.99826(9) 0.0289(2) Uani 1 1 d . . .
C5 C 0.7451(2) 0.6596(2) 1.1119(4) 0.0333(10) Uani 1 1 d . . .
H5A H 0.7211 0.6141 1.1348 0.040 Uiso 1 1 calc R . .
H5B H 0.7878 0.6424 1.0887 0.040 Uiso 1 1 calc R . .
C6 C 0.7533(2) 0.7117(3) 1.2078(4) 0.0354(11) Uani 1 1 d . . .
H6A H 0.7746 0.6824 1.2648 0.042 Uiso 1 1 calc R . .
H6B H 0.7104 0.7255 1.2342 0.042 Uiso 1 1 calc R . .
S7 S 0.79760(5) 0.79840(6) 1.18723(10) 0.0306(2) Uani 1 1 d . . .
C8 C 0.8796(2) 0.7656(3) 1.1743(4) 0.0402(11) Uani 1 1 d . . .
H8A H 0.9077 0.8012 1.2134 0.048 Uiso 1 1 calc R . .
H8B H 0.8834 0.7153 1.2089 0.048 Uiso 1 1 calc R . .
C9 C 0.9032(2) 0.7591(3) 1.0624(4) 0.0361(11) Uani 1 1 d . . .
H9A H 0.9480 0.7417 1.0621 0.043 Uiso 1 1 calc R . .
H9B H 0.8772 0.7215 1.0228 0.043 Uiso 1 1 calc R . .
O10 O 0.89846(14) 0.83196(17) 1.0128(3) 0.0356(7) Uani 1 1 d . . .
C11 C 0.9194(2) 0.8325(3) 0.9052(4) 0.0372(11) Uani 1 1 d . . .
H11A H 0.9082 0.7838 0.8704 0.045 Uiso 1 1 calc R . .
H11B H 0.9662 0.8386 0.9026 0.045 Uiso 1 1 calc R . .
C12 C 0.88803(19) 0.8971(3) 0.8477(4) 0.0349(10) Uani 1 1 d . . .
H12A H 0.9108 0.9077 0.7804 0.042 Uiso 1 1 calc R . .
H12B H 0.8894 0.9435 0.8922 0.042 Uiso 1 1 calc R . .
S13 S 0.80580(5) 0.87150(6) 0.81978(8) 0.0266(2) Uani 1 1 d . . .
C14 C 0.7693(2) 0.9635(3) 0.7975(4) 0.0310(9) Uani 1 1 d . . .
H14A H 0.7968 0.9928 0.7485 0.037 Uiso 1 1 calc R . .
H14B H 0.7280 0.9555 0.7611 0.037 Uiso 1 1 calc R . .
C15 C 0.7574(2) 1.0118(3) 0.8970(4) 0.0315(11) Uani 1 1 d . . .
H15A H 0.7377 1.0603 0.8745 0.038 Uiso 1 1 calc R . .
H15B H 0.7990 1.0240 0.9296 0.038 Uiso 1 1 calc R . .
S16 S 0.70727(5) 0.96935(6) 0.99792(9) 0.0285(2) Uani 1 1 d . . .
C17 C 0.6319(2) 0.9610(3) 0.9292(4) 0.0379(11) Uani 1 1 d . . .
H17A H 0.6122 1.0118 0.9214 0.045 Uiso 1 1 calc R . .
H17B H 0.6388 0.9396 0.8572 0.045 Uiso 1 1 calc R . .
C18 C 0.5882(2) 0.9097(3) 0.9918(5) 0.0458(12) Uani 1 1 d . . .
H18A H 0.5896 0.9236 1.0682 0.055 Uiso 1 1 calc R . .
H18B H 0.5439 0.9157 0.9664 0.055 Uiso 1 1 calc R . .
Ag2 Ag 0.743864(14) 0.66814(2) 0.69215(3) 0.03148(8) Uani 1 1 d . A .
O19 O 0.59457(15) 0.67058(19) 0.7832(2) 0.0335(7) Uani 1 1 d . A .
C20 C 0.5671(2) 0.7375(3) 0.7401(4) 0.0352(10) Uani 1 1 d . . .
H20A H 0.5657 0.7772 0.7959 0.042 Uiso 1 1 calc R . .
H20B H 0.5228 0.7265 0.7182 0.042 Uiso 1 1 calc R . .
C21 C 0.6035(2) 0.7672(3) 0.6458(4) 0.0353(11) Uani 1 1 d . . .
H21A H 0.5819 0.8127 0.6166 0.042 Uiso 1 1 calc R . .
H21B H 0.6052 0.7280 0.5893 0.042 Uiso 1 1 calc R . .
S22 S 0.68412(4) 0.79201(6) 0.68785(9) 0.0264(2) Uani 1 1 d . . .
C23 C 0.7167(2) 0.8349(2) 0.5688(3) 0.0333(10) Uani 1 1 d . . .
H23A H 0.6855 0.8725 0.5418 0.040 Uiso 1 1 calc R . .
H23B H 0.7556 0.8631 0.5888 0.040 Uiso 1 1 calc R . .
C24 C 0.7334(2) 0.7809(3) 0.4774(3) 0.0336(11) Uani 1 1 d . . .
H24A H 0.7506 0.8113 0.4178 0.040 Uiso 1 1 calc R . .
H24B H 0.6937 0.7565 0.4522 0.040 Uiso 1 1 calc R . .
S25 S 0.79034(5) 0.70684(6) 0.50904(10) 0.0334(2) Uani 1 1 d . . .
C26 C 0.8625(2) 0.7603(4) 0.5346(4) 0.0537(15) Uani 1 1 d . . .
H26A H 0.8782 0.7827 0.4673 0.064 Uiso 1 1 calc R . .
H26B H 0.8531 0.8024 0.5845 0.064 Uiso 1 1 calc R . .
C27 C 0.9133(3) 0.7096(4) 0.5818(5) 0.0656(19) Uani 1 1 d . A .
H27A H 0.9128 0.6598 0.5453 0.079 Uiso 1 1 calc R . .
H27B H 0.9557 0.7329 0.5703 0.079 Uiso 1 1 calc R . .
O28 O 0.90341(16) 0.6991(2) 0.6897(4) 0.0554(10) Uani 1 1 d . . .
C29 C 0.9040(6) 0.6128(7) 0.6802(10) 0.042(4) Uiso 0.406(15) 1 d P A 1
C29' C 0.9315(4) 0.6382(5) 0.7568(7) 0.044(3) Uiso 0.594(15) 1 d P A 2
C30 C 0.8862(2) 0.5801(3) 0.7790(5) 0.0511(14) Uani 1 1 d . . .
S31 S 0.81357(5) 0.61903(6) 0.83966(9) 0.0305(2) Uani 1 1 d . A .
C32 C 0.7706(2) 0.5333(2) 0.8720(3) 0.0292(9) Uani 1 1 d . . .
H32A H 0.7991 0.5000 0.9140 0.035 Uiso 1 1 calc R A .
H32B H 0.7342 0.5471 0.9181 0.035 Uiso 1 1 calc R . .
C33 C 0.7455(2) 0.4880(3) 0.7782(4) 0.0316(11) Uani 1 1 d . A .
H33A H 0.7238 0.4423 0.8064 0.038 Uiso 1 1 calc R . .
H33B H 0.7824 0.4703 0.7358 0.038 Uiso 1 1 calc R . .
S34 S 0.69087(5) 0.53622(6) 0.68904(9) 0.0273(2) Uani 1 1 d . . .
C35 C 0.6181(2) 0.5388(3) 0.7667(4) 0.0395(11) Uani 1 1 d . A .
H35A H 0.5954 0.4897 0.7591 0.047 Uiso 1 1 calc R . .
H35B H 0.6288 0.5457 0.8428 0.047 Uiso 1 1 calc R . .
C36 C 0.5751(2) 0.6023(3) 0.7313(4) 0.0359(11) Uani 1 1 d . . .
H36A H 0.5779 0.6086 0.6531 0.043 Uiso 1 1 calc R A .
H36B H 0.5304 0.5904 0.7499 0.043 Uiso 1 1 calc R . .
P1 P 0.94229(5) 0.12545(6) 0.85490(9) 0.0270(2) Uani 1 1 d D . .
F1 F 0.98574(13) 0.05328(16) 0.8334(3) 0.0522(8) Uani 1 1 d D . .
F2 F 0.97479(15) 0.16823(18) 0.7587(2) 0.0500(8) Uani 1 1 d D . .
F3 F 0.89835(15) 0.19689(17) 0.8762(3) 0.0582(9) Uani 1 1 d D . .
F4 F 0.90980(13) 0.08203(16) 0.9512(2) 0.0437(7) Uani 1 1 d D . .
F5 F 0.99410(15) 0.15879(18) 0.9342(3) 0.0576(9) Uani 1 1 d D . .
F6 F 0.88992(13) 0.09169(16) 0.7759(2) 0.0440(7) Uani 1 1 d D . .
P2 P 0.57432(6) 1.02453(7) 0.63948(11) 0.0370(3) Uani 1 1 d D . .
F7 F 0.6179(3) 0.9552(4) 0.6516(6) 0.068(3) Uiso 0.542(12) 1 d PD B 1
F8 F 0.5360(3) 0.9993(3) 0.7446(4) 0.060(2) Uiso 0.628(10) 1 d PD B 1
F9 F 0.5309(2) 1.1009(3) 0.6395(4) 0.0548(19) Uiso 0.610(9) 1 d PD B 1
F10 F 0.6090(3) 1.0599(4) 0.5439(5) 0.080(3) Uiso 0.565(11) 1 d PD B 1
F11 F 0.5204(4) 0.9842(4) 0.5724(7) 0.068(3) Uiso 0.56(2) 1 d PD B 1
F7' F 0.5809(4) 0.9435(4) 0.6949(7) 0.072(3) Uiso 0.458(12) 1 d PD B 2
F8' F 0.5076(4) 1.0372(5) 0.6826(8) 0.067(4) Uiso 0.372(10) 1 d PD B 2
F9' F 0.5682(4) 1.0958(4) 0.5660(7) 0.069(4) Uiso 0.390(9) 1 d PD B 2
F10' F 0.6420(4) 1.0064(6) 0.5868(9) 0.099(4) Uiso 0.435(11) 1 d PD B 2
F11' F 0.5443(5) 0.9768(4) 0.5439(7) 0.053(3) Uiso 0.44(2) 1 d PD B 2
F12 F 0.61721(18) 1.07008(19) 0.7223(3) 0.0699(10) Uani 1 1 d D B .
N1 N 0.8648(2) 0.3780(3) 0.8180(4) 0.0557(12) Uani 1 1 d . . .
C37 C 0.9157(3) 0.3673(3) 0.8433(4) 0.0387(11) Uani 1 1 d . . .
C38 C 0.9815(3) 0.3527(3) 0.8744(5) 0.0544(14) Uani 1 1 d . . .
H38A H 1.0076 0.3454 0.8105 0.082 Uiso 1 1 calc R . .
H38B H 0.9833 0.3068 0.9185 0.082 Uiso 1 1 calc R . .
H38C H 0.9979 0.3960 0.9151 0.082 Uiso 1 1 calc R . .
N2 N 0.1443(3) 1.0304(3) 0.0536(4) 0.0697(15) Uani 1 1 d . . .
C39 C 0.0938(3) 1.0073(3) 0.0564(4) 0.0490(14) Uani 1 1 d . . .
C40 C 0.0295(3) 0.9746(3) 0.0585(5) 0.0521(14) Uani 1 1 d . . .
H40A H 0.0220 0.9505 0.1277 0.078 Uiso 1 1 calc R . .
H40B H 0.0255 0.9365 0.0020 0.078 Uiso 1 1 calc R . .
H40C H -0.0019 1.0149 0.0473 0.078 Uiso 1 1 calc R . .

loop_
_atom_site_aniso_label
_atom_site_aniso_U_11
_atom_site_aniso_U_22
_atom_site_aniso_U_33
_atom_site_aniso_U_23
_atom_site_aniso_U_13
_atom_site_aniso_U_12
Ag1 0.02512(15) 0.02909(17) 0.03406(18) 0.01108(16) 0.00209(16) 0.00175(12)
O1 0.0426(18) 0.0427(19) 0.036(2) -0.0002(15) 0.0068(14) 0.0001(15)
C2 0.027(2) 0.065(3) 0.030(2) 0.002(2) 0.0073(19) -0.004(2)
C3 0.035(2) 0.055(3) 0.033(2) 0.009(2) -0.001(2) -0.016(2)
S4 0.0354(5) 0.0298(5) 0.0215(5) 0.0005(5) 0.0015(5) -0.0046(4)
C5 0.046(3) 0.025(2) 0.029(2) 0.0067(18) -0.001(2) -0.0057(19)
C6 0.041(3) 0.037(3) 0.028(2) 0.007(2) -0.0011(19) -0.0078(19)
S7 0.0381(5) 0.0270(5) 0.0265(5) -0.0021(5) -0.0026(5) 0.0007(4)
C8 0.036(2) 0.041(3) 0.044(3) 0.008(2) -0.014(2) 0.0007(19)
C9 0.026(2) 0.030(2) 0.052(3) 0.005(2) -0.004(2) 0.0046(18)
O10 0.0383(16) 0.0326(16) 0.0358(17) 0.0085(14) 0.0010(14) 0.0039(13)
C11 0.027(2) 0.042(3) 0.043(3) 0.001(2) 0.000(2) 0.002(2)
C12 0.025(2) 0.040(3) 0.040(2) 0.005(2) 0.0092(19) -0.0038(18)
S13 0.0276(5) 0.0269(5) 0.0254(5) 0.0001(4) 0.0021(4) 0.0000(4)
C14 0.039(2) 0.030(2) 0.024(2) 0.0046(18) 0.0046(18) 0.0040(19)
C15 0.039(3) 0.025(2) 0.030(2) 0.001(2) 0.0024(19) -0.0015(18)
S16 0.0317(5) 0.0296(5) 0.0243(5) -0.0009(5) -0.0008(5) 0.0048(4)
C17 0.032(2) 0.040(3) 0.041(3) 0.004(2) -0.004(2) 0.014(2)
C18 0.030(2) 0.054(3) 0.053(3) -0.009(3) 0.008(2) 0.009(2)
Ag2 0.02700(16) 0.03083(18) 0.03662(19) 0.00923(17) 0.00033(17) 0.00141(12)
O19 0.0303(16) 0.0448(19) 0.0254(16) -0.0016(14) -0.0013(13) -0.0029(14)
C20 0.026(2) 0.043(3) 0.036(2) 0.001(2) -0.0013(18) 0.0006(19)
C21 0.031(2) 0.044(3) 0.031(2) 0.003(2) -0.0110(19) 0.004(2)
S22 0.0280(5) 0.0288(5) 0.0224(5) -0.0010(5) -0.0017(4) 0.0025(4)
C23 0.048(3) 0.027(2) 0.025(2) -0.0006(18) 0.003(2) -0.002(2)
C24 0.044(3) 0.036(3) 0.021(2) 0.0015(19) 0.0028(18) -0.003(2)
S25 0.0350(5) 0.0358(6) 0.0293(6) -0.0054(5) 0.0070(5) -0.0047(4)
C26 0.040(3) 0.077(4) 0.044(3) 0.006(3) 0.004(2) -0.029(3)
C27 0.031(3) 0.110(6) 0.056(4) -0.039(4) 0.008(3) -0.009(3)
O28 0.0377(18) 0.043(2) 0.086(3) 0.021(2) 0.008(2) 0.0063(15)
C30 0.031(3) 0.056(3) 0.066(4) 0.017(3) 0.012(2) 0.018(2)
S31 0.0279(5) 0.0327(6) 0.0308(5) -0.0003(5) -0.0050(4) -0.0007(4)
C32 0.035(2) 0.028(2) 0.024(2) 0.0056(18) -0.0009(17) -0.0018(18)
C33 0.040(3) 0.026(2) 0.029(2) 0.0019(19) -0.0036(19) 0.0057(18)
S34 0.0289(5) 0.0289(5) 0.0241(5) -0.0010(5) -0.0007(5) -0.0022(4)
C35 0.031(2) 0.044(3) 0.044(3) 0.006(2) 0.010(2) -0.008(2)
C36 0.023(2) 0.048(3) 0.037(2) -0.008(2) 0.0022(18) -0.0063(19)
P1 0.0264(5) 0.0267(5) 0.0278(5) -0.0001(5) -0.0001(4) 0.0019(4)
F1 0.0522(19) 0.0461(16) 0.0584(19) -0.0013(15) 0.0073(16) 0.0217(13)
F2 0.0457(17) 0.0556(19) 0.0487(18) 0.0148(14) 0.0063(13) -0.0141(14)
F3 0.061(2) 0.0388(16) 0.074(2) -0.0073(16) 0.0062(17) 0.0191(15)
F4 0.0511(17) 0.0508(17) 0.0292(13) 0.0053(13) 0.0051(12) -0.0066(14)
F5 0.0537(19) 0.063(2) 0.056(2) -0.0012(16) -0.0198(16) -0.0212(16)
F6 0.0457(16) 0.0514(17) 0.0350(15) 0.0035(13) -0.0084(12) -0.0115(14)
P2 0.0351(6) 0.0359(6) 0.0402(7) 0.0108(5) -0.0006(5) 0.0025(5)
F12 0.082(2) 0.060(2) 0.067(2) 0.0121(18) -0.0232(19) -0.0156(19)
N1 0.057(3) 0.050(3) 0.060(3) -0.002(2) -0.001(3) 0.016(2)
C37 0.054(3) 0.033(2) 0.029(2) 0.008(2) 0.006(2) 0.007(2)
C38 0.053(3) 0.053(3) 0.057(4) 0.011(3) -0.004(3) 0.000(3)
N2 0.075(4) 0.083(4) 0.051(3) -0.005(3) -0.012(3) -0.013(3)
C39 0.073(4) 0.046(3) 0.029(2) -0.005(2) -0.010(3) 0.014(3)
C40 0.053(3) 0.057(3) 0.047(3) 0.003(3) -0.004(3) 0.020(3)

loop_
_atom_type_symbol
_atom_type_description
_atom_type_scat_dispersion_real
_atom_type_scat_dispersion_imag
_atom_type_scat_source
C C 0.0033 0.0016 'International Tables Vol C Tables 4.2.6.8 and 6.1.1.4'
H H 0.0000 0.0000 'International Tables Vol C Tables 4.2.6.8 and 6.1.1.4'
N N 0.0061 0.0033 'International Tables Vol C Tables 4.2.6.8 and 6.1.1.4'
O O 0.0106 0.0060 'International Tables Vol C Tables 4.2.6.8 and 6.1.1.4'
F F 0.0171 0.0103 'International Tables Vol C Tables 4.2.6.8 and 6.1.1.4'
P P 0.1023 0.0942 'International Tables Vol C Tables 4.2.6.8 and 6.1.1.4'
S S 0.1246 0.1234 'International Tables Vol C Tables 4.2.6.8 and 6.1.1.4'
Ag Ag -0.8971 1.1015 'International Tables Vol C Tables 4.2.6.8 and 6.1.1.4'

loop_
_geom_angle_atom_site_label_1
_geom_angle_atom_site_label_2
_geom_angle_atom_site_label_3
_geom_angle
_geom_angle_site_symmetry_1
_geom_angle_site_symmetry_3
_geom_angle_publ_flag
S16 Ag1 S13 85.72(4) . . ?
S16 Ag1 S4 132.99(3) . . ?
S13 Ag1 S4 113.39(4) . . ?
S16 Ag1 S7 111.31(4) . . ?
S13 Ag1 S7 135.30(3) . . ?
S4 Ag1 S7 85.44(4) . . ?
C2 O1 C18 113.9(4) . . ?
O1 C2 C3 108.1(4) . . ?
O1 C2 H2A 110.1 . . ?
C3 C2 H2A 110.1 . . ?
O1 C2 H2B 110.1 . . ?
C3 C2 H2B 110.1 . . ?
H2A C2 H2B 108.4 . . ?
C2 C3 S4 114.4(3) . . ?
C2 C3 H3A 108.7 . . ?
S4 C3 H3A 108.7 . . ?
C2 C3 H3B 108.7 . . ?
S4 C3 H3B 108.7 . . ?
H3A C3 H3B 107.6 . . ?
C5 S4 C3 102.4(2) . . ?
C5 S4 Ag1 99.99(15) . . ?
C3 S4 Ag1 108.25(17) . . ?
C6 C5 S4 115.6(3) . . ?
C6 C5 H5A 108.4 . . ?
S4 C5 H5A 108.4 . . ?
C6 C5 H5B 108.4 . . ?
S4 C5 H5B 108.4 . . ?
H5A C5 H5B 107.4 . . ?
C5 C6 S7 116.9(3) . . ?
C5 C6 H6A 108.1 . . ?
S7 C6 H6A 108.1 . . ?
C5 C6 H6B 108.1 . . ?
S7 C6 H6B 108.1 . . ?
H6A C6 H6B 107.3 . . ?
C6 S7 C8 103.4(2) . . ?
C6 S7 Ag1 99.13(17) . . ?
C8 S7 Ag1 108.77(17) . . ?
C9 C8 S7 114.9(3) . . ?
C9 C8 H8A 108.6 . . ?
S7 C8 H8A 108.6 . . ?
C9 C8 H8B 108.6 . . ?
S7 C8 H8B 108.6 . . ?
H8A C8 H8B 107.5 . . ?
O10 C9 C8 108.5(4) . . ?
O10 C9 H9A 110.0 . . ?
C8 C9 H9A 110.0 . . ?
O10 C9 H9B 110.0 . . ?
C8 C9 H9B 110.0 . . ?
H9A C9 H9B 108.4 . . ?
C11 O10 C9 113.5(4) . . ?
O10 C11 C12 109.1(4) . . ?
O10 C11 H11A 109.9 . . ?
C12 C11 H11A 109.9 . . ?
O10 C11 H11B 109.9 . . ?
C12 C11 H11B 109.9 . . ?
H11A C11 H11B 108.3 . . ?
C11 C12 S13 108.8(3) . . ?
C11 C12 H12A 109.9 . . ?
S13 C12 H12A 109.9 . . ?
C11 C12 H12B 109.9 . . ?
S13 C12 H12B 109.9 . . ?
H12A C12 H12B 108.3 . . ?
C14 S13 C12 102.1(2) . . ?
C14 S13 Ag1 100.59(15) . . ?
C12 S13 Ag1 106.76(16) . . ?
C15 C14 S13 116.0(3) . . ?
C15 C14 H14A 108.3 . . ?
S13 C14 H14A 108.3 . . ?
C15 C14 H14B 108.3 . . ?
S13 C14 H14B 108.3 . . ?
H14A C14 H14B 107.4 . . ?
C14 C15 S16 116.0(3) . . ?
C14 C15 H15A 108.3 . . ?
S16 C15 H15A 108.3 . . ?
C14 C15 H15B 108.3 . . ?
S16 C15 H15B 108.3 . . ?
H15A C15 H15B 107.4 . . ?
C15 S16 C17 102.0(2) . . ?
C15 S16 Ag1 99.07(16) . . ?
C17 S16 Ag1 105.51(16) . . ?
C18 C17 S16 109.4(3) . . ?
C18 C17 H17A 109.8 . . ?
S16 C17 H17A 109.8 . . ?
C18 C17 H17B 109.8 . . ?
S16 C17 H17B 109.8 . . ?
H17A C17 H17B 108.2 . . ?
O1 C18 C17 109.0(4) . . ?
O1 C18 H18A 109.9 . . ?
C17 C18 H18A 109.9 . . ?
O1 C18 H18B 109.9 . . ?
C17 C18 H18B 109.9 . . ?
H18A C18 H18B 108.3 . . ?
S31 Ag2 S22 127.16(4) . . ?
S31 Ag2 S34 87.31(4) . . ?
S22 Ag2 S34 124.41(3) . . ?
S31 Ag2 S25 121.68(4) . . ?
S22 Ag2 S25 86.63(4) . . ?
S34 Ag2 S25 112.75(4) . . ?
C20 O19 C36 114.0(3) . . ?
O19 C20 C21 112.5(4) . . ?
O19 C20 H20A 109.1 . . ?
C21 C20 H20A 109.1 . . ?
O19 C20 H20B 109.1 . . ?
C21 C20 H20B 109.1 . . ?
H20A C20 H20B 107.8 . . ?
C20 C21 S22 109.1(3) . . ?
C20 C21 H21A 109.9 . . ?
S22 C21 H21A 109.9 . . ?
C20 C21 H21B 109.9 . . ?
S22 C21 H21B 109.9 . . ?
H21A C21 H21B 108.3 . . ?
C23 S22 C21 102.2(2) . . ?
C23 S22 Ag2 100.99(15) . . ?
C21 S22 Ag2 105.19(16) . . ?
C24 C23 S22 116.6(3) . . ?
C24 C23 H23A 108.1 . . ?
S22 C23 H23A 108.1 . . ?
C24 C23 H23B 108.1 . . ?
S22 C23 H23B 108.1 . . ?
H23A C23 H23B 107.3 . . ?
C23 C24 S25 115.7(3) . . ?
C23 C24 H24A 108.3 . . ?
S25 C24 H24A 108.3 . . ?
C23 C24 H24B 108.3 . . ?
S25 C24 H24B 108.3 . . ?
H24A C24 H24B 107.4 . . ?
C24 S25 C26 102.6(3) . . ?
C24 S25 Ag2 97.75(15) . . ?
C26 S25 Ag2 107.12(18) . . ?
C27 C26 S25 110.7(4) . . ?
C27 C26 H26A 109.5 . . ?
S25 C26 H26A 109.5 . . ?
C27 C26 H26B 109.5 . . ?
S25 C26 H26B 109.5 . . ?
H26A C26 H26B 108.1 . . ?
O28 C27 C26 110.9(4) . . ?
O28 C27 H27A 109.5 . . ?
C26 C27 H27A 109.5 . . ?
O28 C27 H27B 109.5 . . ?
C26 C27 H27B 109.5 . . ?
H27A C27 H27B 108.1 . . ?
C27 O28 C29' 126.3(5) . . ?
C27 O28 C29 93.2(6) . . ?
C30 C29 O28 109.6(9) . . ?
C30 C29' O28 111.3(6) . . ?
C29 C30 S31 115.5(6) . . ?
C29' C30 S31 111.6(5) . . ?
C32 S31 C30 101.3(2) . . ?
C32 S31 Ag2 99.31(15) . . ?
C30 S31 Ag2 107.80(19) . . ?
C33 C32 S31 116.0(3) . . ?
C33 C32 H32A 108.3 . . ?
S31 C32 H32A 108.3 . . ?
C33 C32 H32B 108.3 . . ?
S31 C32 H32B 108.3 . . ?
H32A C32 H32B 107.4 . . ?
C32 C33 S34 117.0(3) . . ?
C32 C33 H33A 108.1 . . ?
S34 C33 H33A 108.1 . . ?
C32 C33 H33B 108.1 . . ?
S34 C33 H33B 108.1 . . ?
H33A C33 H33B 107.3 . . ?
C33 S34 C35 102.3(2) . . ?
C33 S34 Ag2 97.98(17) . . ?
C35 S34 Ag2 109.50(17) . . ?
C36 C35 S34 111.4(3) . . ?
C36 C35 H35A 109.3 . . ?
S34 C35 H35A 109.3 . . ?
C36 C35 H35B 109.3 . . ?
S34 C35 H35B 109.3 . . ?
H35A C35 H35B 108.0 . . ?
O19 C36 C35 108.6(4) . . ?
O19 C36 H36A 110.0 . . ?
C35 C36 H36A 110.0 . . ?
O19 C36 H36B 110.0 . . ?
C35 C36 H36B 110.0 . . ?
H36A C36 H36B 108.4 . . ?
F2 P1 F3 90.17(18) . . ?
F2 P1 F4 179.66(19) . . ?
F3 P1 F4 90.14(17) . . ?
F2 P1 F1 90.15(17) . . ?
F3 P1 F1 179.42(18) . . ?
F4 P1 F1 89.54(17) . . ?
F2 P1 F5 90.42(16) . . ?
F3 P1 F5 90.00(19) . . ?
F4 P1 F5 89.70(17) . . ?
F1 P1 F5 90.48(18) . . ?
F2 P1 F6 89.98(16) . . ?
F3 P1 F6 89.94(17) . . ?
F4 P1 F6 89.91(15) . . ?
F1 P1 F6 89.58(17) . . ?
F5 P1 F6 179.60(19) . . ?
F7 P2 F10 96.7(4) . . ?
F7 P2 F11 97.1(4) . . ?
F10 P2 F11 96.0(4) . . ?
F7 P2 F8 89.9(4) . . ?
F10 P2 F8 172.1(4) . . ?
F11 P2 F8 87.4(4) . . ?
F12 P2 F8 83.5(2) . . ?
F7 P2 F9 173.7(3) . . ?
F10 P2 F9 86.1(3) . . ?
F11 P2 F9 88.2(4) . . ?
F12 P2 F9 84.3(2) . . ?
F8 P2 F9 87.0(3) . . ?
F7 P2 F12 89.9(3) . . ?
F10 P2 F12 92.2(3) . . ?
F11 P2 F12 168.5(5) . . ?
F8' P2 F7' 93.2(5) . . ?
F8' P2 F9' 91.0(5) . . ?
F9' P2 F7' 169.6(5) . . ?
F12 P2 F7' 96.7(3) . . ?
F8' P2 F11' 88.9(6) . . ?
F9' P2 F11' 86.9(4) . . ?
F12 P2 F11' 168.6(5) . . ?
F7' P2 F11' 83.8(4) . . ?
F8' P2 F10' 175.2(6) . . ?
F9' P2 F10' 89.4(5) . . ?
F7' P2 F10' 85.6(5) . . ?
F11' P2 F10' 86.3(6) . . ?
N1 C37 C38 179.0(6) . . ?
C37 C38 H38A 109.5 . . ?
C37 C38 H38B 109.5 . . ?
H38A C38 H38B 109.5 . . ?
C37 C38 H38C 109.5 . . ?
H38A C38 H38C 109.5 . . ?
H38B C38 H38C 109.5 . . ?
N2 C39 C40 177.7(7) . . ?
C39 C40 H40A 109.5 . . ?
C39 C40 H40B 109.5 . . ?
H40A C40 H40B 109.5 . . ?
C39 C40 H40C 109.5 . . ?
H40A C40 H40C 109.5 . . ?
H40B C40 H40C 109.5 . . ?

loop_
_geom_bond_atom_site_label_1
_geom_bond_atom_site_label_2
_geom_bond_distance
_geom_bond_site_symmetry_2
_geom_bond_publ_flag
Ag1 S4 2.5746(11) . ?
Ag1 S7 2.6094(13) . ?
Ag1 S13 2.5745(11) . ?
Ag1 S16 2.5724(11) . ?
O1 C2 1.421(6) . ?
O1 C18 1.422(6) . ?
C2 C3 1.493(7) . ?
C2 H2A 0.9900 . ?
C2 H2B 0.9900 . ?
C3 S4 1.820(5) . ?
C3 H3A 0.9900 . ?
C3 H3B 0.9900 . ?
S4 C5 1.815(5) . ?
C5 C6 1.522(7) . ?
C5 H5A 0.9900 . ?
C5 H5B 0.9900 . ?
C6 S7 1.806(5) . ?
C6 H6A 0.9900 . ?
C6 H6B 0.9900 . ?
S7 C8 1.825(5) . ?
C8 C9 1.495(7) . ?
C8 H8A 0.9900 . ?
C8 H8B 0.9900 . ?
C9 O10 1.429(5) . ?
C9 H9A 0.9900 . ?
C9 H9B 0.9900 . ?
O10 C11 1.422(6) . ?
C11 C12 1.499(6) . ?
C11 H11A 0.9900 . ?
C11 H11B 0.9900 . ?
C12 S13 1.820(4) . ?
C12 H12A 0.9900 . ?
C12 H12B 0.9900 . ?
S13 C14 1.814(5) . ?
C14 C15 1.531(7) . ?
C14 H14A 0.9900 . ?
C14 H14B 0.9900 . ?
C15 S16 1.809(5) . ?
C15 H15A 0.9900 . ?
C15 H15B 0.9900 . ?
S16 C17 1.810(5) . ?
C17 C18 1.508(7) . ?
C17 H17A 0.9900 . ?
C17 H17B 0.9900 . ?
C18 H18A 0.9900 . ?
C18 H18B 0.9900 . ?
Ag2 S22 2.5159(10) . ?
Ag2 S25 2.5898(12) . ?
Ag2 S31 2.5148(11) . ?
Ag2 S34 2.5748(11) . ?
O19 C20 1.419(6) . ?
O19 C36 1.427(5) . ?
C20 C21 1.504(6) . ?
C20 H20A 0.9900 . ?
C20 H20B 0.9900 . ?
C21 S22 1.827(4) . ?
C21 H21A 0.9900 . ?
C21 H21B 0.9900 . ?
S22 C23 1.809(4) . ?
C23 C24 1.531(6) . ?
C23 H23A 0.9900 . ?
C23 H23B 0.9900 . ?
C24 S25 1.812(5) . ?
C24 H24A 0.9900 . ?
C24 H24B 0.9900 . ?
S25 C26 1.813(5) . ?
C26 C27 1.512(9) . ?
C26 H26A 0.9900 . ?
C26 H26B 0.9900 . ?
C27 O28 1.384(8) . ?
C27 H27A 0.9900 . ?
C27 H27B 0.9900 . ?
O28 C29' 1.486(10) . ?
O28 C29 1.523(13) . ?
C29 C30 1.418(14) . ?
C29' C30 1.424(10) . ?
C30 S31 1.838(5) . ?
S31 C32 1.804(4) . ?
C32 C33 1.517(7) . ?
C32 H32A 0.9900 . ?
C32 H32B 0.9900 . ?
C33 S34 1.814(5) . ?
C33 H33A 0.9900 . ?
C33 H33B 0.9900 . ?
S34 C35 1.814(5) . ?
C35 C36 1.504(7) . ?
C35 H35A 0.9900 . ?
C35 H35B 0.9900 . ?
C36 H36A 0.9900 . ?
C36 H36B 0.9900 . ?
P1 F1 1.587(3) . ?
P1 F2 1.579(3) . ?
P1 F3 1.583(3) . ?
P1 F4 1.585(3) . ?
P1 F5 1.587(3) . ?
P1 F6 1.597(3) . ?
P2 F7 1.533(6) . ?
P2 F8 1.609(5) . ?
P2 F9 1.624(5) . ?
P2 F10 1.536(6) . ?
P2 F11 1.580(6) . ?
P2 F12 1.592(3) . ?
P2 F7' 1.593(6) . ?
P2 F8' 1.519(7) . ?
P2 F9' 1.562(7) . ?
P2 F10' 1.601(8) . ?
P2 F11' 1.596(6) . ?
N1 C37 1.132(6) . ?
C37 C38 1.460(7) . ?
C38 H38A 0.9800 . ?
C38 H38B 0.9800 . ?
C38 H38C 0.9800 . ?
N2 C39 1.136(8) . ?
C39 C40 1.469(8) . ?
C40 H40A 0.9800 . ?
C40 H40B 0.9800 . ?
C40 H40C 0.9800 . ?

loop_
_geom_torsion_atom_site_label_1
_geom_torsion_atom_site_label_2
_geom_torsion_atom_site_label_3
_geom_torsion_atom_site_label_4
_geom_torsion
_geom_torsion_site_symmetry_1
_geom_torsion_site_symmetry_2
_geom_torsion_site_symmetry_3
_geom_torsion_site_symmetry_4
_geom_torsion_publ_flag
C18 O1 C2 C3 178.0(4) . . . . ?
O1 C2 C3 S4 60.3(5) . . . . ?
C2 C3 S4 C5 106.0(4) . . . . ?
C2 C3 S4 Ag1 0.9(4) . . . . ?
S16 Ag1 S4 C5 -127.47(16) . . . . ?
S13 Ag1 S4 C5 125.56(16) . . . . ?
S7 Ag1 S4 C5 -12.38(16) . . . . ?
S16 Ag1 S4 C3 -20.74(18) . . . . ?
S13 Ag1 S4 C3 -127.71(17) . . . . ?
S7 Ag1 S4 C3 94.35(17) . . . . ?
C3 S4 C5 C6 -70.6(4) . . . . ?
Ag1 S4 C5 C6 40.8(4) . . . . ?
S4 C5 C6 S7 -59.5(5) . . . . ?
C5 C6 S7 C8 -72.6(4) . . . . ?
C5 C6 S7 Ag1 39.4(4) . . . . ?
S16 Ag1 S7 C6 124.51(17) . . . . ?
S13 Ag1 S7 C6 -129.22(17) . . . . ?
S4 Ag1 S7 C6 -10.16(17) . . . . ?
S16 Ag1 S7 C8 -127.84(17) . . . . ?
S13 Ag1 S7 C8 -21.56(18) . . . . ?
S4 Ag1 S7 C8 97.49(17) . . . . ?
C6 S7 C8 C9 99.3(4) . . . . ?
Ag1 S7 C8 C9 -5.4(4) . . . . ?
S7 C8 C9 O10 58.9(5) . . . . ?
C8 C9 O10 C11 -179.7(4) . . . . ?
C9 O10 C11 C12 155.8(4) . . . . ?
O10 C11 C12 S13 -75.9(4) . . . . ?
C11 C12 S13 C14 160.0(3) . . . . ?
C11 C12 S13 Ag1 54.8(4) . . . . ?
S16 Ag1 S13 C14 -6.40(16) . . . . ?
S4 Ag1 S13 C14 129.04(16) . . . . ?
S7 Ag1 S13 C14 -122.66(16) . . . . ?
S16 Ag1 S13 C12 99.82(16) . . . . ?
S4 Ag1 S13 C12 -124.73(16) . . . . ?
S7 Ag1 S13 C12 -16.44(17) . . . . ?
C12 S13 C14 C15 -74.7(4) . . . . ?
Ag1 S13 C14 C15 35.2(4) . . . . ?
S13 C14 C15 S16 -58.5(4) . . . . ?
C14 C15 S16 C17 -64.2(4) . . . . ?
C14 C15 S16 Ag1 43.9(4) . . . . ?
S13 Ag1 S16 C15 -16.02(17) . . . . ?
S4 Ag1 S16 C15 -134.34(17) . . . . ?
S7 Ag1 S16 C15 121.36(17) . . . . ?
S13 Ag1 S16 C17 89.26(17) . . . . ?
S4 Ag1 S16 C17 -29.06(18) . . . . ?
S7 Ag1 S16 C17 -133.36(17) . . . . ?
C15 S16 C17 C18 166.6(3) . . . . ?
Ag1 S16 C17 C18 63.5(3) . . . . ?
C2 O1 C18 C17 141.8(4) . . . . ?
S16 C17 C18 O1 -74.9(5) . . . . ?
C36 O19 C20 C21 -84.7(4) . . . . ?
O19 C20 C21 S22 -61.6(5) . . . . ?
C20 C21 S22 C23 -174.4(3) . . . . ?
C20 C21 S22 Ag2 80.5(3) . . . . ?
S31 Ag2 S22 C23 122.24(17) . . . . ?
S34 Ag2 S22 C23 -121.15(16) . . . . ?
S25 Ag2 S22 C23 -5.74(16) . . . . ?
S31 Ag2 S22 C21 -131.80(16) . . . . ?
S34 Ag2 S22 C21 -15.20(17) . . . . ?
S25 Ag2 S22 C21 100.22(16) . . . . ?
C21 S22 C23 C24 -73.7(4) . . . . ?
Ag2 S22 C23 C24 34.7(4) . . . . ?
S22 C23 C24 S25 -58.1(5) . . . . ?
C23 C24 S25 C26 -66.1(4) . . . . ?
C23 C24 S25 Ag2 43.5(4) . . . . ?
S31 Ag2 S25 C24 -148.86(16) . . . . ?
S22 Ag2 S25 C24 -16.44(16) . . . . ?
S34 Ag2 S25 C24 109.65(16) . . . . ?
S31 Ag2 S25 C26 -43.1(2) . . . . ?
S22 Ag2 S25 C26 89.3(2) . . . . ?
S34 Ag2 S25 C26 -144.6(2) . . . . ?
C24 S25 C26 C27 169.9(4) . . . . ?
Ag2 S25 C26 C27 67.6(4) . . . . ?
S25 C26 C27 O28 -80.3(5) . . . . ?
C26 C27 O28 C29' 162.3(6) . . . . ?
C26 C27 O28 C29 125.6(6) . . . . ?
C27 O28 C29 C30 -172.3(7) . . . . ?
C29' O28 C29 C30 48.6(7) . . . . ?
C27 O28 C29' C30 -103.3(7) . . . . ?
C29 O28 C29' C30 -49.1(8) . . . . ?
O28 C29 C30 C29' -48.4(7) . . . . ?
O28 C29 C30 S31 49.3(9) . . . . ?
O28 C29' C30 C29 50.8(8) . . . . ?
O28 C29' C30 S31 -54.9(8) . . . . ?
C29 C30 S31 C32 131.3(7) . . . . ?
C29' C30 S31 C32 -173.7(5) . . . . ?
C29 C30 S31 Ag2 27.5(7) . . . . ?
C29' C30 S31 Ag2 82.6(5) . . . . ?
S22 Ag2 S31 C32 119.08(16) . . . . ?
S34 Ag2 S31 C32 -13.33(16) . . . . ?
S25 Ag2 S31 C32 -128.53(16) . . . . ?
S22 Ag2 S31 C30 -135.7(2) . . . . ?
S34 Ag2 S31 C30 91.9(2) . . . . ?
S25 Ag2 S31 C30 -23.4(2) . . . . ?
C30 S31 C32 C33 -69.0(4) . . . . ?
Ag2 S31 C32 C33 41.4(4) . . . . ?
S31 C32 C33 S34 -58.9(5) . . . . ?
C32 C33 S34 C35 -74.5(4) . . . . ?
C32 C33 S34 Ag2 37.6(4) . . . . ?
S31 Ag2 S34 C33 -8.86(17) . . . . ?
S22 Ag2 S34 C33 -143.35(17) . . . . ?
S25 Ag2 S34 C33 114.53(17) . . . . ?
S31 Ag2 S34 C35 97.26(18) . . . . ?
S22 Ag2 S34 C35 -37.23(19) . . . . ?
S25 Ag2 S34 C35 -139.35(18) . . . . ?
C33 S34 C35 C36 156.2(4) . . . . ?
Ag2 S34 C35 C36 53.0(4) . . . . ?
C20 O19 C36 C35 167.2(4) . . . . ?
S34 C35 C36 O19 -84.1(4) . . . . ?
